data_7115721
loop_
_publ_author_name
'Dau, Phuong V.'
'Cohen, Seth M.'

_publ_section_title
;
 Modulating H~2~ sorption in metal--organic frameworks via
 ordered functional groups
;
_journal_coden_ASTM CHCOFS
_journal_issue 81
_journal_name_full
;
 Chemical Communications (Cambridge, United Kingdom)
;
_journal_page_first 12154
_journal_page_last 12157
_journal_paper_doi 10.1039/c4cc05265j
_journal_volume 50
_journal_year 2014
_chemical_formula_moiety 'C45 H27 N3 O13 Zn4'
_chemical_formula_sum 'C45 H27 N3 O16 Zn4'
_chemical_formula_weight 1127.18
_chemical_name_common alpha-IRMOF-3-AMPh
_space_group_IT_number 205
_symmetry_cell_setting cubic
_symmetry_space_group_name_Hall '-P 2ac 2ab 3'
_symmetry_space_group_name_H-M 'P a -3'
_atom_sites_solution_hydrogens constr
_atom_sites_solution_primary direct
_atom_sites_solution_secondary difmap
_audit_creation_method SHELXL-97
_cell_angle_alpha 90.00
_cell_angle_beta 90.00
_cell_angle_gamma 90.00
_cell_formula_units_Z 8
_cell_length_a 25.5775(18)
_cell_length_b 25.5775(18)
_cell_length_c 25.5775(18)
_cell_measurement_reflns_used 2608
_cell_measurement_temperature 100(2)
_cell_measurement_theta_max 21.18
_cell_measurement_theta_min 2.39
_cell_volume 16733(2)
_computing_cell_refinement 'Bruker SAINT'
_computing_data_collection 'Bruker APEX2'
_computing_data_reduction 'Bruker SAINT'
_computing_molecular_graphics 'Bruker SHELXTL'
_computing_publication_material 'Bruker SHELXTL'
_computing_structure_refinement 'SHELXL-97 (Sheldrick, 2008)'
_computing_structure_solution 'SHELXS-97 (Sheldrick, 2008)'
_diffrn_ambient_temperature 100(2)
_diffrn_measured_fraction_theta_full 0.998
_diffrn_measured_fraction_theta_max 0.998
_diffrn_measurement_device_type 'Bruker APEX-II CCD'
_diffrn_measurement_method '\f and \w scans'
_diffrn_radiation_monochromator graphite
_diffrn_radiation_source 'fine-focus sealed tube'
_diffrn_radiation_type MoK\a
_diffrn_radiation_wavelength 0.71073
_diffrn_reflns_av_R_equivalents 0.0000
_diffrn_reflns_av_sigmaI/netI 0.0676
_diffrn_reflns_limit_h_max 19
_diffrn_reflns_limit_h_min 0
_diffrn_reflns_limit_k_max 20
_diffrn_reflns_limit_k_min 0
_diffrn_reflns_limit_l_max 28
_diffrn_reflns_limit_l_min 2
_diffrn_reflns_number 4009
_diffrn_reflns_theta_full 23.26
_diffrn_reflns_theta_max 23.26
_diffrn_reflns_theta_min 1.59
_exptl_absorpt_coefficient_mu 1.174
_exptl_absorpt_correction_T_max 0.9111
_exptl_absorpt_correction_T_min 0.8910
_exptl_absorpt_correction_type multi-scan
_exptl_absorpt_process_details SADABS
_exptl_crystal_colour colourless
_exptl_crystal_density_diffrn 0.895
_exptl_crystal_density_method 'not measured'
_exptl_crystal_description block
_exptl_crystal_F_000 4528
_exptl_crystal_size_max 0.20
_exptl_crystal_size_mid 0.10
_exptl_crystal_size_min 0.10
_refine_diff_density_max 0.542
_refine_diff_density_min -1.091
_refine_diff_density_rms 0.124
_refine_ls_extinction_method none
_refine_ls_goodness_of_fit_ref 1.008
_refine_ls_hydrogen_treatment constr
_refine_ls_matrix_type full
_refine_ls_number_parameters 136
_refine_ls_number_reflns 4009
_refine_ls_number_restraints 15
_refine_ls_restrained_S_all 1.010
_refine_ls_R_factor_all 0.1271
_refine_ls_R_factor_gt 0.0947
_refine_ls_shift/su_max 0.000
_refine_ls_shift/su_mean 0.000
_refine_ls_structure_factor_coef Fsqd
_refine_ls_weighting_details 'calc w=1/[\s^2^(Fo^2^)+(0.2000P)^2^+0.0000P] where P=(Fo^2^+2Fc^2^)/3'
_refine_ls_weighting_scheme calc
_refine_ls_wR_factor_gt 0.2677
_refine_ls_wR_factor_ref 0.2881
_reflns_number_gt 2473
_reflns_number_total 4009
_reflns_threshold_expression >2sigma(I)
_cod_data_source_file c4cc05265j2.cif
_cod_data_source_block alpha-IRMOF-3-AMPh
_cod_original_sg_symbol_H-M Pa-3
_cod_database_code 7115721

loop_
_symmetry_equiv_pos_as_xyz
'x, y, z'
'z, x, y'
'y, z, x'
'-y+1/2, -z, x+1/2'
'z+1/2, -x+1/2, -y'
'-y, z+1/2, -x+1/2'
'-z+1/2, -x, y+1/2'
'-z, x+1/2, -y+1/2'
'y+1/2, -z+1/2, -x'
'x+1/2, -y+1/2, -z'
'-x, y+1/2, -z+1/2'
'-x+1/2, -y, z+1/2'
'-x, -y, -z'
'-z, -x, -y'
'-y, -z, -x'
'y-1/2, z, -x-1/2'
'-z-1/2, x-1/2, y'
'y, -z-1/2, x-1/2'
'z-1/2, x, -y-1/2'
'z, -x-1/2, y-1/2'
'-y-1/2, z-1/2, x'
'-x-1/2, y-1/2, z'
'x, -y-1/2, z-1/2'
'x-1/2, y, -z-1/2'

loop_
_atom_site_label
_atom_site_type_symbol
_atom_site_fract_x
_atom_site_fract_y
_atom_site_fract_z
_atom_site_U_iso_or_equiv
_atom_site_adp_type
_atom_site_occupancy
_atom_site_symmetry_multiplicity
_atom_site_calc_flag
_atom_site_refinement_flags
O4 O 0.2775(3) 0.3395(2) 0.1997(3) 0.087(2) Uani 1 1 d .
O5 O 0.2052(2) 0.3499(2) 0.2495(3) 0.090(2) Uani 1 1 d .
O3 O 0.2700(3) 0.2575(3) 0.1131(2) 0.088(2) Uani 1 1 d .
O2 O 0.1992(3) 0.1986(3) 0.1120(3) 0.097(2) Uani 1 1 d .
C3 C 0.2973(5) 0.5043(5) 0.1993(5) 0.101(3) Uiso 1 1 d .
H3 H 0.3221 0.5219 0.1793 0.121 Uiso 1 1 calc R
C5 C 0.2453(4) 0.3674(4) 0.2249(4) 0.072(2) Uiso 1 1 d .
C7 C 0.2933(6) 0.4490(6) 0.1959(5) 0.118(4) Uiso 1 1 d .
C4 C 0.2649(4) 0.5320(4) 0.2319(4) 0.096(3) Uiso 1 1 d .
C6 C 0.2526(4) 0.4247(4) 0.2261(4) 0.081(3) Uiso 1 1 d .
C1 C 0.2314(4) 0.2299(4) 0.0896(4) 0.085(3) Uiso 1 1 d .
C2 C 0.2254(5) 0.5080(4) 0.2615(5) 0.102(3) Uiso 1 1 d .
H2 H 0.2032 0.5277 0.2825 0.122 Uiso 1 1 calc R
C8 C 0.2205(4) 0.4541(4) 0.2584(4) 0.086(3) Uiso 1 1 d .
H8 H 0.1951 0.4373 0.2784 0.103 Uiso 1 1 calc R
N1 N 0.3257(6) 0.4205(5) 0.1676(7) 0.191(7) Uani 1 1 d D
H1 H 0.3188 0.3878 0.1716 0.229 Uiso 1 1 calc R
C11 C 0.3787(6) 0.3434(7) 0.1034(6) 0.164(7) Uiso 1 1 d D
H11 H 0.3450 0.3366 0.1154 0.196 Uiso 1 1 calc R
C12 C 0.4047(8) 0.3072(8) 0.0732(7) 0.200(8) Uiso 1 1 d D
H12 H 0.3838 0.2822 0.0571 0.239 Uiso 1 1 calc R
C14 C 0.4834(14) 0.3472(13) 0.0791(12) 0.325(16) Uiso 1 1 d D
H14 H 0.5185 0.3516 0.0709 0.390 Uiso 1 1 calc R
C10 C 0.4029(11) 0.3896(10) 0.1156(16) 0.45(3) Uani 1 1 d D
C9 C 0.3678(12) 0.4267(11) 0.1331(14) 0.36(2) Uiso 1 1 d D
C15 C 0.4573(12) 0.3858(14) 0.1072(13) 0.337(18) Uiso 1 1 d D
H15 H 0.4779 0.4118 0.1220 0.405 Uiso 1 1 calc R
C13 C 0.4579(10) 0.3032(13) 0.0637(11) 0.291(14) Uiso 1 1 d D
H13 H 0.4740 0.2742 0.0487 0.349 Uiso 1 1 calc R
O6 O 0.3875(11) 0.4756(8) 0.1363(14) 0.51(3) Uani 1 1 d D
Zn1 Zn 0.18427(4) 0.18427(4) 0.18427(4) 0.0571(5) Uani 1 3 d S
Zn2 Zn 0.27914(4) 0.26524(4) 0.18651(3) 0.0532(4) Uani 1 1 d .
O1 O 0.22879(17) 0.22879(17) 0.22879(17) 0.045(2) Uani 1 3 d S

loop_
_atom_site_aniso_label
_atom_site_aniso_U_11
_atom_site_aniso_U_22
_atom_site_aniso_U_33
_atom_site_aniso_U_23
_atom_site_aniso_U_13
_atom_site_aniso_U_12
O4 0.091(5) 0.054(4) 0.116(5) -0.003(4) 0.024(4) 0.009(4)
O5 0.068(4) 0.066(4) 0.135(6) -0.010(4) 0.016(4) 0.007(3)
O3 0.103(5) 0.115(5) 0.048(3) 0.006(3) -0.008(3) -0.014(4)
O2 0.108(5) 0.120(6) 0.064(4) 0.013(4) 0.005(4) -0.036(5)
N1 0.162(12) 0.128(10) 0.283(19) -0.041(12) 0.101(13) -0.023(9)
C10 0.39(4) 0.32(4) 0.63(7) -0.03(4) 0.37(5) 0.09(4)
O6 0.53(4) 0.198(16) 0.80(6) -0.14(3) 0.48(4) -0.11(2)
Zn1 0.0571(5) 0.0571(5) 0.0571(5) 0.0031(5) 0.0031(5) 0.0031(5)
Zn2 0.0512(6) 0.0577(7) 0.0506(6) 0.0058(4) 0.0005(4) 0.0003(4)
O1 0.045(2) 0.045(2) 0.045(2) -0.004(2) -0.004(2) -0.004(2)

loop_
_atom_type_symbol
_atom_type_description
_atom_type_scat_dispersion_real
_atom_type_scat_dispersion_imag
_atom_type_scat_source
C C 0.0033 0.0016 'International Tables Vol C Tables 4.2.6.8 and 6.1.1.4'
H H 0.0000 0.0000 'International Tables Vol C Tables 4.2.6.8 and 6.1.1.4'
N N 0.0061 0.0033 'International Tables Vol C Tables 4.2.6.8 and 6.1.1.4'
O O 0.0106 0.0060 'International Tables Vol C Tables 4.2.6.8 and 6.1.1.4'
Zn Zn 0.2839 1.4301 'International Tables Vol C Tables 4.2.6.8 and 6.1.1.4'

loop_
_geom_angle_atom_site_label_1
_geom_angle_atom_site_label_2
_geom_angle_atom_site_label_3
_geom_angle
_geom_angle_site_symmetry_1
_geom_angle_site_symmetry_3
C5 O4 Zn2 131.1(6) . .
C5 O5 Zn2 129.2(6) . 2
C1 O3 Zn2 125.6(6) . .
C1 O2 Zn1 132.5(7) . .
C4 C3 C7 120.5(13) . .
O4 C5 O5 124.9(9) . .
O4 C5 C6 119.2(9) . .
O5 C5 C6 115.8(9) . .
N1 C7 C3 122.6(14) . .
N1 C7 C6 120.7(13) . .
C3 C7 C6 116.7(13) . .
C3 C4 C2 122.5(12) . .
C3 C4 C1 117.1(11) . 21_665
C2 C4 C1 120.2(11) . 21_665
C8 C6 C7 121.0(11) . .
C8 C6 C5 118.4(9) . .
C7 C6 C5 120.5(10) . .
O2 C1 O3 126.5(10) . .
O2 C1 C4 120.4(10) . 20_565
O3 C1 C4 112.9(9) . 20_565
C8 C2 C4 118.0(11) . .
C2 C8 C6 121.3(11) . .
C7 N1 C9 139.9(18) . .
C12 C11 C10 119.3(17) . .
C13 C12 C11 128(2) . .
C13 C14 C15 121(4) . .
C9 C10 C11 112(2) . .
C9 C10 C15 137(3) . .
C11 C10 C15 111(2) . .
O6 C9 C10 114(2) . .
O6 C9 N1 111(2) . .
C10 C9 N1 129(3) . .
C14 C15 C10 127(3) . .
C14 C13 C12 111(3) . .
O2 Zn1 O2 109.7(2) 3 2
O2 Zn1 O2 109.7(2) 3 .
O2 Zn1 O2 109.7(2) 2 .
O2 Zn1 O1 109.3(2) 3 .
O2 Zn1 O1 109.3(2) 2 .
O2 Zn1 O1 109.3(2) . .
O3 Zn2 O5 109.9(3) . 3
O3 Zn2 O1 115.0(3) . .
O5 Zn2 O1 113.0(2) 3 .
O3 Zn2 O4 105.8(3) . .
O5 Zn2 O4 100.6(3) 3 .
O1 Zn2 O4 111.4(2) . .
O3 Zn2 Zn2 123.6(2) . 2
O5 Zn2 Zn2 125.39(19) 3 2
O1 Zn2 Zn2 35.53(11) . 2
O4 Zn2 Zn2 76.1(2) . 2
O3 Zn2 Zn2 131.8(2) . 3
O5 Zn2 Zn2 77.5(2) 3 3
O1 Zn2 Zn2 35.53(11) . 3
O4 Zn2 Zn2 119.9(2) . 3
Zn2 Zn2 Zn2 60.0 2 3
Zn2 O1 Zn2 108.9(2) 3 2
Zn2 O1 Zn2 108.9(2) 3 .
Zn2 O1 Zn2 108.9(2) 2 .
Zn2 O1 Zn1 110.0(2) 3 .
Zn2 O1 Zn1 110.0(2) 2 .
Zn2 O1 Zn1 110.0(2) . .

loop_
_geom_bond_atom_site_label_1
_geom_bond_atom_site_label_2
_geom_bond_distance
_geom_bond_site_symmetry_2
O4 C5 1.266(11) .
O4 Zn2 1.930(6) .
O5 C5 1.286(11) .
O5 Zn2 1.914(6) 2
O3 C1 1.355(12) .
O3 Zn2 1.901(6) .
O2 C1 1.283(12) .
O2 Zn1 1.922(6) .
C3 C4 1.371(14) .
C3 C7 1.422(16) .
C5 C6 1.477(13) .
C7 N1 1.319(17) .
C7 C6 1.438(16) .
C4 C2 1.404(15) .
C4 C1 1.481(14) 21_665
C6 C8 1.386(13) .
C1 C4 1.481(14) 20_565
C2 C8 1.388(14) .
N1 C9 1.402(18) .
C11 C12 1.378(15) .
C11 C10 1.367(18) .
C12 C13 1.387(17) .
C14 C13 1.361(18) .
C14 C15 1.390(18) .
C10 C9 1.381(18) .
C10 C15 1.412(18) .
C9 O6 1.350(18) .
Zn1 O2 1.922(6) 3
Zn1 O2 1.922(6) 2
Zn1 O1 1.972(8) .
Zn2 O5 1.914(6) 3
Zn2 O1 1.923(3) .
Zn2 Zn2 3.1296(15) 2
Zn2 Zn2 3.1297(15) 3
O1 Zn2 1.923(3) 3
O1 Zn2 1.923(3) 2

loop_
_platon_squeeze_void_nr
_platon_squeeze_void_average_x
_platon_squeeze_void_average_y
_platon_squeeze_void_average_z
_platon_squeeze_void_volume
_platon_squeeze_void_count_electrons
_platon_squeeze_void_content
1 -0.060 -0.021 -0.016 9011 3033 ' '
